data_7705696
loop_
_publ_author_name
'Islam, Sakhiul'
'Das, Pubali'
'Maiti, Saswati'
'Khan, Samim'
'Maity, Suvendu'
'Ghosh, Prasanta'
'Jana, Atish Dipankar'
'Ray, Partha Pratim'
'Mir, Mohammad Hedayetullah'

_publ_section_title
;
 Electrically conductive Cu(II)-based 1D coordination polymer with
 theoretical insight.
;
_journal_issue 43
_journal_name_full 'Dalton transactions (Cambridge, England : 2003)'
_journal_page_first 15323
_journal_page_last 15331
_journal_paper_doi 10.1039/d0dt03098h
_journal_volume 49
_journal_year 2020
_chemical_formula_sum 'C30 H21 Cu N3 O6'
_chemical_formula_weight 583.05
_space_group_crystal_system monoclinic
_space_group_IT_number 13
_space_group_name_Hall '-P 2yc'
_space_group_name_H-M_alt 'P 1 2/c 1'
_atom_sites_solution_hydrogens geom
_audit_creation_method SHELXL-2016/6
_audit_update_record
;
2020-03-31 deposited with the CCDC.	2020-10-16 downloaded from the CCDC.
;
_cell_angle_alpha 90
_cell_angle_beta 92.472(2)
_cell_angle_gamma 90
_cell_formula_units_Z 8
_cell_length_a 25.8018(10)
_cell_length_b 10.0911(3)
_cell_length_c 20.3821(7)
_cell_measurement_reflns_used 9901
_cell_measurement_temperature 295(2)
_cell_measurement_theta_max 24.97
_cell_measurement_theta_min 2.93
_cell_volume 5301.9(3)
_computing_cell_refinement 'Bruker SAINT'
_computing_data_collection 'Bruker APEX2'
_computing_data_reduction 'Bruker SAINT'
_computing_molecular_graphics 'Bruker SHELXTL'
_computing_publication_material 'Bruker SHELXTL'
_computing_structure_refinement 'SHELXL-2014 (Sheldrick 2014)'
_computing_structure_solution 'SHELXS-97 (Sheldrick 2008)'
_diffrn_ambient_temperature 295(2)
_diffrn_measured_fraction_theta_full 0.997
_diffrn_measured_fraction_theta_max 0.997
_diffrn_measurement_device_type 'Bruker APEX-II CCD'
_diffrn_measurement_method '\f and \w scans'
_diffrn_radiation_type MoK\a
_diffrn_radiation_wavelength 0.71073
_diffrn_reflns_av_R_equivalents 0.0591
_diffrn_reflns_av_unetI/netI 0.0518
_diffrn_reflns_Laue_measured_fraction_full 0.997
_diffrn_reflns_Laue_measured_fraction_max 0.997
_diffrn_reflns_limit_h_max 30
_diffrn_reflns_limit_h_min -26
_diffrn_reflns_limit_k_max 11
_diffrn_reflns_limit_k_min -12
_diffrn_reflns_limit_l_max 24
_diffrn_reflns_limit_l_min -24
_diffrn_reflns_number 38353
_diffrn_reflns_point_group_measured_fraction_full 0.997
_diffrn_reflns_point_group_measured_fraction_max 0.997
_diffrn_reflns_theta_full 25.043
_diffrn_reflns_theta_max 25.043
_diffrn_reflns_theta_min 2.563
_diffrn_source Mo
_exptl_absorpt_coefficient_mu 0.874
_exptl_absorpt_correction_type multi-scan
_exptl_crystal_colour blue
_exptl_crystal_density_diffrn 1.461
_exptl_crystal_description ractangular
_exptl_crystal_F_000 4128
_exptl_crystal_size_max 0.246
_exptl_crystal_size_mid 0.074
_exptl_crystal_size_min 0.024
_exptl_transmission_factor_max 0.874
_exptl_transmission_factor_min 0.712
_refine_diff_density_max 0.403
_refine_diff_density_min -0.293
_refine_diff_density_rms 0.057
_refine_ls_extinction_method none
_refine_ls_goodness_of_fit_ref 1.061
_refine_ls_hydrogen_treatment constr
_refine_ls_matrix_type full
_refine_ls_number_parameters 721
_refine_ls_number_reflns 9338
_refine_ls_number_restraints 0
_refine_ls_restrained_S_all 1.061
_refine_ls_R_factor_all 0.0838
_refine_ls_R_factor_gt 0.0467
_refine_ls_shift/su_max 0.001
_refine_ls_shift/su_mean 0.000
_refine_ls_structure_factor_coef Fsqd
_refine_ls_weighting_details 'w=1/[\s^2^(Fo^2^)+(0.0387P)^2^+4.0640P] where P=(Fo^2^+2Fc^2^)/3'
_refine_ls_weighting_scheme calc
_refine_ls_wR_factor_gt 0.0981
_refine_ls_wR_factor_ref 0.1133
_reflns_Friedel_coverage 0.000
_reflns_number_gt 6282
_reflns_number_total 9338
_reflns_threshold_expression 'I > 2\s(I)'
_cod_data_source_file d0dt03098h2.cif
_cod_data_source_block 1021_a
_cod_depositor_comments 'Adding full bibliography for 7705696.cif.'
_cod_original_sg_symbol_H-M 'P 2/c'
_cod_database_code 7705696
_shelx_shelxl_version_number 2016/6
_shelx_space_group_comment
;
The symmetry employed for this shelxl refinement is uniquely defined
by the following loop, which should always be used as a source of
symmetry information in preference to the above space-group names.
They are only intended as comments.
;

loop_
_space_group_symop_operation_xyz
'x, y, z'
'-x, y, -z+1/2'
'-x, -y, -z'
'x, -y, z-1/2'

loop_
_atom_site_label
_atom_site_type_symbol
_atom_site_fract_x
_atom_site_fract_y
_atom_site_fract_z
_atom_site_U_iso_or_equiv
_atom_site_adp_type
_atom_site_occupancy
_atom_site_site_symmetry_order
_atom_site_calc_flag
_atom_site_refinement_flags_posn
_atom_site_refinement_flags_adp
_atom_site_refinement_flags_occupancy
_atom_site_disorder_assembly
_atom_site_disorder_group
Cu1 Cu 0.51443(2) 0.64685(3) 0.57258(2) 0.02650(12) Uani 1 1 d . . . . .
Cu2 Cu 0.98031(2) 1.15498(3) 0.92443(2) 0.02711(12) Uani 1 1 d . . . . .
O1 O 0.51760(9) 0.4711(2) 0.61571(10) 0.0329(5) Uani 1 1 d . . . . .
O12 O 0.98038(9) 0.9758(2) 0.88780(11) 0.0352(6) Uani 1 1 d . . . . .
O7 O 0.97029(9) 0.35094(19) 0.92355(10) 0.0314(5) Uani 1 1 d . . . . .
O3 O 0.52369(9) -0.15319(19) 0.57298(10) 0.0339(6) Uani 1 1 d . . . . .
O2 O 0.52160(9) 0.3385(2) 0.52865(10) 0.0373(6) Uani 1 1 d . . . . .
O11 O 0.98080(9) 0.8375(2) 0.97355(11) 0.0373(6) Uani 1 1 d . . . . .
O4 O 0.55325(10) -0.2213(2) 0.67114(11) 0.0440(6) Uani 1 1 d . . . . .
N1 N 0.44439(10) 0.6760(2) 0.61008(13) 0.0303(6) Uani 1 1 d . . . . .
O8 O 0.94484(10) 0.2875(2) 0.82295(11) 0.0470(7) Uani 1 1 d . . . . .
N4 N 1.05022(10) 1.1879(2) 0.88551(13) 0.0299(6) Uani 1 1 d . . . . .
N2 N 0.58683(10) 0.6166(2) 0.54242(13) 0.0304(6) Uani 1 1 d . . . . .
N3 N 0.90825(10) 1.1185(2) 0.95519(13) 0.0312(6) Uani 1 1 d . . . . .
O9 O 0.91070(11) 0.8253(3) 0.67674(12) 0.0609(8) Uani 1 1 d . . . . .
O6 O 0.59155(11) 0.3067(3) 0.82336(12) 0.0604(8) Uani 1 1 d . . . . .
C23 C 0.52434(11) 0.3601(3) 0.58828(15) 0.0242(7) Uani 1 1 d . . . . .
C52 C 0.97530(11) 0.8630(3) 0.91458(16) 0.0256(7) Uani 1 1 d . . . . .
C24 C 0.53708(11) 0.2461(3) 0.63405(14) 0.0225(7) Uani 1 1 d . . . . .
C53 C 0.96159(12) 0.7521(3) 0.86733(14) 0.0252(7) Uani 1 1 d . . . . .
C58 C 0.94430(12) 0.7814(3) 0.80326(15) 0.0276(7) Uani 1 1 d . . . . .
H58 H 0.941423 0.868948 0.789269 0.033 Uiso 1 1 calc R U . . .
N62 N 0.59004(12) 0.1925(3) 0.80485(14) 0.0422(8) Uani 1 1 d . . . . .
N5 N 0.91370(12) 0.7101(3) 0.69334(14) 0.0425(8) Uani 1 1 d . . . . .
C29 C 0.53165(11) 0.1152(3) 0.61215(15) 0.0233(7) Uani 1 1 d . . . . .
H29 H 0.518899 0.098337 0.569601 0.028 Uiso 1 1 calc R U . . .
C25 C 0.55539(12) 0.2709(3) 0.69797(15) 0.0289(7) Uani 1 1 d . . . . .
H25 H 0.558255 0.357170 0.713690 0.035 Uiso 1 1 calc R U . . .
C54 C 0.96508(11) 0.6202(3) 0.88708(15) 0.0245(7) Uani 1 1 d . . . . .
H54 H 0.976344 0.600051 0.929884 0.029 Uiso 1 1 calc R U . . .
C57 C 0.93150(12) 0.6786(3) 0.76084(14) 0.0271(7) Uani 1 1 d . . . . .
C26 C 0.56919(12) 0.1650(3) 0.73754(15) 0.0301(7) Uani 1 1 d . . . . .
C28 C 0.54524(12) 0.0100(3) 0.65374(15) 0.0262(7) Uani 1 1 d . . . . .
C30 C 0.90002(13) 1.0707(3) 1.01492(17) 0.0360(8) Uani 1 1 d . . . . .
H30 H 0.928104 1.064074 1.044919 0.043 Uiso 1 1 calc R U . . .
C55 C 0.95193(12) 0.5181(3) 0.84355(15) 0.0268(7) Uani 1 1 d . . . . .
C56 C 0.93506(12) 0.5469(3) 0.77996(15) 0.0294(8) Uani 1 1 d . . . . .
H56 H 0.926262 0.479371 0.750517 0.035 Uiso 1 1 calc R U . . .
C60 C 0.95594(12) 0.3741(3) 0.86419(16) 0.0302(8) Uani 1 1 d . . . . .
C27 C 0.56441(12) 0.0350(3) 0.71732(15) 0.0302(8) Uani 1 1 d . . . . .
H27 H 0.573769 -0.034235 0.745536 0.036 Uiso 1 1 calc R U . . .
C5 C 0.43526(14) 0.6351(3) 0.67059(16) 0.0385(9) Uani 1 1 d . . . . .
H5 H 0.460033 0.582206 0.692282 0.046 Uiso 1 1 calc R U . . .
C51 C 1.06333(13) 1.1315(3) 0.82920(16) 0.0354(8) Uani 1 1 d . . . . .
H51 H 1.041086 1.068766 0.809954 0.042 Uiso 1 1 calc R U . . .
C14 C 0.68981(13) 0.5744(3) 0.50893(16) 0.0362(8) Uani 1 1 d . . . . .
C41 C 1.08311(14) 1.2782(3) 0.91207(17) 0.0387(9) Uani 1 1 d . . . . .
H41 H 1.074952 1.318289 0.951400 0.046 Uiso 1 1 calc R U . . .
C31 C 0.85218(13) 1.0307(4) 1.03423(17) 0.0410(9) Uani 1 1 d . . . . .
H31 H 0.848656 0.997935 1.076447 0.049 Uiso 1 1 calc R U . . .
C61 C 0.54060(13) -0.1323(3) 0.63153(16) 0.0313(8) Uani 1 1 d . . . . .
C32 C 0.80890(13) 1.0388(3) 0.99133(18) 0.0381(8) Uani 1 1 d . . . . .
C3 C 0.35340(13) 0.7466(3) 0.67291(17) 0.0366(8) Uani 1 1 d . . . . .
C15 C 0.74456(14) 0.5575(4) 0.49160(17) 0.0416(9) Uani 1 1 d . . . . .
O10 O 0.90313(16) 0.6194(3) 0.65652(14) 0.0932(13) Uani 1 1 d . . . . .
C43 C 1.14195(13) 1.2563(3) 0.82487(16) 0.0347(8) Uani 1 1 d . . . . .
C44 C 1.19032(14) 1.2938(4) 0.79257(17) 0.0399(9) Uani 1 1 d . . . . .
C50 C 1.10811(14) 1.1621(3) 0.79853(16) 0.0375(8) Uani 1 1 d . . . . .
H50 H 1.115765 1.119162 0.759742 0.045 Uiso 1 1 calc R U . . .
C40 C 0.86662(14) 1.1289(4) 0.91340(17) 0.0428(9) Uani 1 1 d . . . . .
H40 H 0.871223 1.163510 0.871771 0.051 Uiso 1 1 calc R U . . .
C6 C 0.30671(14) 0.7864(4) 0.70795(19) 0.0443(9) Uani 1 1 d . . . . .
C22 C 0.60085(14) 0.6220(4) 0.48090(17) 0.0485(10) Uani 1 1 d . . . . .
H22 H 0.575609 0.641003 0.448307 0.058 Uiso 1 1 calc R U . . .
C16 C 0.78481(14) 0.6064(4) 0.53203(18) 0.0427(9) Uani 1 1 d . . . . .
H16 H 0.777254 0.647468 0.571316 0.051 Uiso 1 1 calc R U . . .
C1 C 0.40773(15) 0.7513(4) 0.58073(18) 0.0502(10) Uani 1 1 d . . . . .
H1 H 0.412843 0.780566 0.538227 0.060 Uiso 1 1 calc R U . . .
C13 C 0.67467(14) 0.5652(4) 0.57301(17) 0.0463(10) Uani 1 1 d . . . . .
H13 H 0.698973 0.544129 0.606405 0.056 Uiso 1 1 calc R U . . .
C33 C 0.75692(14) 0.9960(4) 1.01156(18) 0.0457(10) Uani 1 1 d . . . . .
C39 C 0.81776(14) 1.0908(4) 0.92937(18) 0.0462(10) Uani 1 1 d . . . . .
H39 H 0.790280 1.099591 0.898637 0.055 Uiso 1 1 calc R U . . .
C12 C 0.62419(14) 0.5870(4) 0.58747(17) 0.0466(10) Uani 1 1 d . . . . .
H12 H 0.615324 0.580821 0.631114 0.056 Uiso 1 1 calc R U . . .
C4 C 0.39107(14) 0.6670(4) 0.70282(17) 0.0434(9) Uani 1 1 d . . . . .
H4 H 0.386582 0.634800 0.744940 0.052 Uiso 1 1 calc R U . . .
O5 O 0.60526(16) 0.1012(3) 0.83843(14) 0.0950(13) Uani 1 1 d . . . . .
C42 C 1.12832(14) 1.3139(3) 0.88348(17) 0.0410(9) Uani 1 1 d . . . . .
H42 H 1.149921 1.377058 0.903550 0.049 Uiso 1 1 calc R U . . .
C21 C 0.65090(14) 0.6010(5) 0.46259(18) 0.0555(11) Uani 1 1 d . . . . .
H21 H 0.658473 0.604773 0.418438 0.067 Uiso 1 1 calc R U . . .
C7 C 0.31009(16) 0.8088(4) 0.7754(2) 0.0533(10) Uani 1 1 d . . . . .
H7 H 0.342157 0.803542 0.797884 0.064 Uiso 1 1 calc R U . . .
C45 C 1.20776(15) 1.4241(4) 0.79358(19) 0.0514(10) Uani 1 1 d . . . . .
H45 H 1.188528 1.488826 0.814016 0.062 Uiso 1 1 calc R U . . .
C17 C 0.83578(15) 0.5951(4) 0.5151(2) 0.0510(10) Uani 1 1 d . . . . .
H17 H 0.862182 0.629613 0.542492 0.061 Uiso 1 1 calc R U . . .
C2 C 0.36286(15) 0.7879(4) 0.60979(19) 0.0537(11) Uani 1 1 d . . . . .
H2 H 0.338710 0.840809 0.586930 0.064 Uiso 1 1 calc R U . . .
C11 C 0.25869(16) 0.7982(4) 0.6753(2) 0.0614(11) Uani 1 1 d . . . . .
H11 H 0.255636 0.787583 0.630016 0.074 Uiso 1 1 calc R U . . .
C38 C 0.71260(16) 1.0678(4) 0.9939(2) 0.0628(12) Uani 1 1 d . . . . .
H38 H 0.714841 1.141339 0.966605 0.075 Uiso 1 1 calc R U . . .
C9 C 0.2187(2) 0.8442(4) 0.7776(3) 0.0754(15) Uani 1 1 d . . . . .
H9 H 0.189275 0.859973 0.801139 0.091 Uiso 1 1 calc R U . . .
C18 C 0.84740(17) 0.5337(5) 0.4583(2) 0.0679(13) Uani 1 1 d . . . . .
H18 H 0.881856 0.524650 0.447406 0.082 Uiso 1 1 calc R U . . .
C10 C 0.21470(17) 0.8263(5) 0.7110(3) 0.0737(14) Uani 1 1 d . . . . .
H10 H 0.182413 0.832898 0.689161 0.088 Uiso 1 1 calc R U . . .
C8 C 0.26654(19) 0.8386(4) 0.8092(2) 0.0667(13) Uani 1 1 d . . . . .
H8 H 0.269659 0.855189 0.854109 0.080 Uiso 1 1 calc R U . . .
C46 C 1.25322(17) 1.4587(5) 0.7647(2) 0.0673(13) Uani 1 1 d . . . . .
H46 H 1.264247 1.546477 0.765815 0.081 Uiso 1 1 calc R U . . .
C49 C 1.21971(17) 1.2002(4) 0.7606(2) 0.0612(12) Uani 1 1 d . . . . .
H49 H 1.208544 1.112638 0.758121 0.073 Uiso 1 1 calc R U . . .
C47 C 1.28214(19) 1.3655(6) 0.7345(2) 0.0743(14) Uani 1 1 d . . . . .
H47 H 1.312901 1.389280 0.715416 0.089 Uiso 1 1 calc R U . . .
C48 C 1.26552(18) 1.2366(5) 0.7324(2) 0.0786(15) Uani 1 1 d . . . . .
H48 H 1.285178 1.172816 0.711819 0.094 Uiso 1 1 calc R U . . .
C34 C 0.75208(17) 0.8864(5) 1.0515(2) 0.0732(14) Uani 1 1 d . . . . .
H34 H 0.781199 0.836489 1.063878 0.088 Uiso 1 1 calc R U . . .
C20 C 0.75750(17) 0.4982(5) 0.4337(2) 0.0806(17) Uani 1 1 d . . . . .
H20 H 0.731254 0.466438 0.405207 0.097 Uiso 1 1 calc R U . . .
C37 C 0.66490(18) 1.0299(6) 1.0168(3) 0.0872(18) Uani 1 1 d . . . . .
H37 H 0.635352 1.078924 1.005364 0.105 Uiso 1 1 calc R U . . .
C19 C 0.8087(2) 0.4848(6) 0.4169(3) 0.098(2) Uani 1 1 d . . . . .
H19 H 0.816723 0.443029 0.377957 0.118 Uiso 1 1 calc R U . . .
C36 C 0.6612(2) 0.9208(8) 1.0562(3) 0.096(2) Uani 1 1 d . . . . .
H36 H 0.629164 0.895114 1.071223 0.115 Uiso 1 1 calc R U . . .
C35 C 0.7041(2) 0.8511(7) 1.0731(3) 0.099(2) Uani 1 1 d . . . . .
H35 H 0.701354 0.777234 1.100023 0.119 Uiso 1 1 calc R U . . .

loop_
_atom_site_aniso_label
_atom_site_aniso_U_11
_atom_site_aniso_U_22
_atom_site_aniso_U_33
_atom_site_aniso_U_23
_atom_site_aniso_U_13
_atom_site_aniso_U_12
Cu1 0.0358(2) 0.0145(2) 0.0292(2) 0.00030(16) 0.00143(17) 0.00166(17)
Cu2 0.0355(2) 0.0121(2) 0.0339(2) 0.00024(16) 0.00355(18) -0.00262(17)
O1 0.0496(15) 0.0169(11) 0.0325(13) 0.0016(10) 0.0064(11) 0.0044(10)
O12 0.0529(15) 0.0138(11) 0.0394(14) -0.0021(10) 0.0076(11) -0.0062(10)
O7 0.0433(13) 0.0144(11) 0.0365(14) 0.0015(10) 0.0026(10) 0.0005(10)
O3 0.0498(15) 0.0174(12) 0.0343(14) -0.0031(10) -0.0006(11) -0.0009(10)
O2 0.0562(15) 0.0287(13) 0.0261(13) 0.0008(10) -0.0093(11) 0.0058(11)
O11 0.0538(15) 0.0260(13) 0.0313(14) -0.0016(10) -0.0060(11) -0.0059(11)
O4 0.0687(18) 0.0188(12) 0.0435(14) 0.0034(11) -0.0071(13) 0.0061(12)
N1 0.0378(16) 0.0216(14) 0.0315(15) 0.0007(12) -0.0007(12) 0.0050(13)
O8 0.0783(19) 0.0168(12) 0.0452(15) -0.0036(11) -0.0046(13) -0.0070(12)
N4 0.0406(16) 0.0161(13) 0.0331(15) -0.0007(12) 0.0028(12) -0.0002(12)
N2 0.0376(16) 0.0221(14) 0.0313(16) -0.0002(12) -0.0007(13) -0.0008(12)
N3 0.0356(16) 0.0211(14) 0.0370(17) -0.0014(12) 0.0033(13) -0.0021(12)
O9 0.090(2) 0.0438(17) 0.0466(17) 0.0202(13) -0.0179(15) -0.0082(15)
O6 0.091(2) 0.0470(17) 0.0412(16) -0.0143(14) -0.0175(14) -0.0005(16)
C23 0.0275(17) 0.0167(16) 0.0283(18) -0.0024(14) -0.0005(13) 0.0002(14)
C52 0.0247(16) 0.0163(16) 0.0360(19) -0.0041(14) 0.0017(14) -0.0026(14)
C24 0.0232(17) 0.0174(16) 0.0270(17) -0.0020(13) 0.0018(13) 0.0022(13)
C53 0.0302(18) 0.0163(16) 0.0291(17) -0.0009(13) 0.0008(14) -0.0014(14)
C58 0.0302(18) 0.0183(16) 0.0342(18) 0.0032(14) -0.0019(14) -0.0018(14)
N62 0.057(2) 0.0394(19) 0.0296(16) -0.0020(15) -0.0083(14) 0.0013(16)
N5 0.052(2) 0.0391(19) 0.0360(17) 0.0065(15) -0.0075(14) -0.0114(16)
C29 0.0234(16) 0.0216(16) 0.0248(16) -0.0026(13) -0.0010(13) -0.0016(13)
C25 0.0340(19) 0.0188(16) 0.0340(19) -0.0052(14) 0.0009(15) 0.0019(14)
C54 0.0303(17) 0.0158(15) 0.0274(17) 0.0017(13) 0.0020(13) -0.0021(14)
C57 0.0294(17) 0.0270(18) 0.0246(17) 0.0055(14) -0.0032(13) -0.0047(15)
C26 0.0368(19) 0.0265(18) 0.0267(17) -0.0004(14) 0.0003(14) 0.0017(15)
C28 0.0295(18) 0.0170(16) 0.0322(18) -0.0033(14) 0.0039(14) 0.0010(14)
C30 0.034(2) 0.033(2) 0.040(2) 0.0056(16) -0.0020(16) -0.0026(16)
C55 0.0306(18) 0.0172(16) 0.0325(19) 0.0009(14) 0.0019(14) -0.0018(14)
C56 0.0351(19) 0.0201(17) 0.0328(19) -0.0059(14) -0.0002(15) -0.0083(15)
C60 0.0358(19) 0.0157(16) 0.039(2) -0.0015(15) 0.0048(16) -0.0017(14)
C27 0.038(2) 0.0198(17) 0.0332(19) 0.0033(14) 0.0015(15) 0.0042(15)
C5 0.045(2) 0.042(2) 0.0285(19) 0.0038(16) -0.0014(16) 0.0091(18)
C51 0.042(2) 0.0270(18) 0.037(2) -0.0027(16) -0.0011(16) -0.0073(16)
C14 0.038(2) 0.037(2) 0.034(2) -0.0023(16) 0.0005(16) -0.0015(17)
C41 0.050(2) 0.0266(18) 0.040(2) -0.0078(16) 0.0119(17) -0.0035(17)
C31 0.036(2) 0.050(2) 0.037(2) 0.0091(17) 0.0030(16) -0.0016(18)
C61 0.040(2) 0.0172(17) 0.037(2) 0.0009(15) 0.0039(16) 0.0018(15)
C32 0.033(2) 0.0307(19) 0.051(2) -0.0035(17) 0.0043(17) -0.0010(16)
C3 0.038(2) 0.0294(19) 0.043(2) -0.0024(16) 0.0055(16) -0.0025(16)
C15 0.038(2) 0.047(2) 0.040(2) -0.0001(18) 0.0024(17) -0.0018(18)
O10 0.175(4) 0.057(2) 0.0436(18) -0.0012(15) -0.044(2) -0.031(2)
C43 0.039(2) 0.0245(18) 0.040(2) 0.0062(16) 0.0036(16) 0.0002(16)
C44 0.040(2) 0.039(2) 0.040(2) 0.0035(17) 0.0025(17) -0.0040(18)
C50 0.049(2) 0.0304(19) 0.0333(19) -0.0036(15) 0.0087(16) -0.0032(17)
C40 0.046(2) 0.048(2) 0.035(2) 0.0042(17) -0.0023(17) -0.0086(19)
C6 0.045(2) 0.033(2) 0.056(2) 0.0000(18) 0.0130(19) 0.0010(18)
C22 0.037(2) 0.078(3) 0.031(2) 0.0056(19) -0.0059(16) -0.004(2)
C16 0.041(2) 0.045(2) 0.041(2) 0.0018(18) -0.0053(17) 0.0025(18)
C1 0.058(3) 0.054(3) 0.039(2) 0.0179(19) 0.0099(19) 0.018(2)
C13 0.039(2) 0.063(3) 0.036(2) 0.0077(19) -0.0059(17) 0.010(2)
C33 0.035(2) 0.050(2) 0.052(2) -0.013(2) 0.0037(18) -0.0058(19)
C39 0.039(2) 0.053(2) 0.046(2) 0.0005(19) -0.0094(17) -0.0055(19)
C12 0.049(2) 0.064(3) 0.0272(19) 0.0050(18) 0.0029(17) 0.012(2)
C4 0.048(2) 0.049(2) 0.034(2) 0.0041(17) 0.0094(17) 0.0004(19)
O5 0.175(4) 0.056(2) 0.0485(18) 0.0037(16) -0.053(2) 0.020(2)
C42 0.047(2) 0.0284(19) 0.048(2) -0.0077(17) 0.0045(18) -0.0105(17)
C21 0.040(2) 0.098(3) 0.029(2) 0.001(2) 0.0032(17) -0.007(2)
C7 0.056(3) 0.046(2) 0.060(3) -0.006(2) 0.019(2) -0.003(2)
C45 0.056(3) 0.042(2) 0.058(3) 0.002(2) 0.012(2) -0.011(2)
C17 0.038(2) 0.054(3) 0.060(3) 0.018(2) -0.0110(19) -0.0053(19)
C2 0.051(3) 0.061(3) 0.050(2) 0.018(2) 0.007(2) 0.024(2)
C11 0.050(3) 0.063(3) 0.072(3) 0.003(2) 0.008(2) 0.011(2)
C38 0.047(3) 0.055(3) 0.086(3) -0.022(2) -0.002(2) -0.002(2)
C9 0.068(3) 0.052(3) 0.109(4) -0.003(3) 0.045(3) 0.000(3)
C18 0.046(3) 0.083(3) 0.076(3) 0.008(3) 0.019(2) 0.000(2)
C10 0.042(3) 0.064(3) 0.115(4) 0.001(3) 0.009(3) 0.011(2)
C8 0.071(3) 0.055(3) 0.077(3) -0.014(2) 0.031(3) -0.005(3)
C46 0.065(3) 0.064(3) 0.074(3) 0.002(3) 0.014(3) -0.027(3)
C49 0.066(3) 0.048(3) 0.070(3) -0.007(2) 0.019(2) -0.004(2)
C47 0.061(3) 0.094(4) 0.070(3) 0.006(3) 0.023(2) -0.025(3)
C48 0.064(3) 0.087(4) 0.087(4) -0.016(3) 0.032(3) 0.001(3)
C34 0.049(3) 0.092(4) 0.078(3) 0.025(3) 0.006(2) -0.022(3)
C20 0.040(3) 0.132(5) 0.070(3) -0.046(3) 0.006(2) -0.010(3)
C37 0.031(3) 0.102(4) 0.128(5) -0.052(4) 0.008(3) -0.003(3)
C19 0.059(3) 0.155(6) 0.083(4) -0.056(4) 0.022(3) -0.012(3)
C36 0.049(3) 0.150(6) 0.089(4) -0.047(4) 0.026(3) -0.047(4)
C35 0.071(4) 0.143(6) 0.085(4) 0.018(4) 0.013(3) -0.053(4)

loop_
_atom_type_symbol
_atom_type_description
_atom_type_scat_dispersion_real
_atom_type_scat_dispersion_imag
_atom_type_scat_source
C C 0.0033 0.0016 'International Tables Vol C Tables 4.2.6.8 and 6.1.1.4'
H H 0.0000 0.0000 'International Tables Vol C Tables 4.2.6.8 and 6.1.1.4'
N N 0.0061 0.0033 'International Tables Vol C Tables 4.2.6.8 and 6.1.1.4'
O O 0.0106 0.0060 'International Tables Vol C Tables 4.2.6.8 and 6.1.1.4'
Cu Cu 0.3201 1.2651 'International Tables Vol C Tables 4.2.6.8 and 6.1.1.4'
Br Br -0.2901 2.4595 'International Tables Vol C Tables 4.2.6.8 and 6.1.1.4'

loop_
_geom_angle_atom_site_label_1
_geom_angle_atom_site_label_2
_geom_angle_atom_site_label_3
_geom_angle
_geom_angle_site_symmetry_1
_geom_angle_site_symmetry_3
_geom_angle_publ_flag
O1 Cu1 N1 89.02(10) . . ?
O1 Cu1 N2 88.76(10) . . ?
N1 Cu1 N2 175.47(10) . . ?
O1 Cu1 O3 152.29(9) . 1_565 ?
N1 Cu1 O3 87.74(10) . 1_565 ?
N2 Cu1 O3 92.38(10) . 1_565 ?
O1 Cu1 O2 118.54(9) . 3_666 ?
N1 Cu1 O2 89.79(10) . 3_666 ?
N2 Cu1 O2 94.74(10) . 3_666 ?
O3 Cu1 O2 88.97(8) 1_565 3_666 ?
O12 Cu2 O7 156.25(9) . 1_565 ?
O12 Cu2 N3 88.05(10) . . ?
O7 Cu2 N3 93.61(10) 1_565 . ?
O12 Cu2 N4 89.22(10) . . ?
O7 Cu2 N4 87.21(10) 1_565 . ?
N3 Cu2 N4 175.00(10) . . ?
O12 Cu2 O11 111.89(9) . 3_777 ?
O7 Cu2 O11 91.55(8) 1_565 3_777 ?
N3 Cu2 O11 95.63(10) . 3_777 ?
N4 Cu2 O11 89.28(10) . 3_777 ?
C23 O1 Cu1 126.9(2) . . ?
C52 O12 Cu2 131.4(2) . . ?
C60 O7 Cu2 102.91(18) . 1_545 ?
C61 O3 Cu1 101.75(18) . 1_545 ?
C23 O2 Cu1 154.6(2) . 3_666 ?
C52 O11 Cu2 156.1(2) . 3_777 ?
C5 N1 C1 116.2(3) . . ?
C5 N1 Cu1 120.3(2) . . ?
C1 N1 Cu1 122.9(2) . . ?
C51 N4 C41 117.1(3) . . ?
C51 N4 Cu2 121.9(2) . . ?
C41 N4 Cu2 120.7(2) . . ?
C22 N2 C12 116.3(3) . . ?
C22 N2 Cu1 125.4(2) . . ?
C12 N2 Cu1 118.4(2) . . ?
C30 N3 C40 116.8(3) . . ?
C30 N3 Cu2 122.2(2) . . ?
C40 N3 Cu2 120.6(2) . . ?
O2 C23 O1 126.0(3) . . ?
O2 C23 C24 118.5(3) . . ?
O1 C23 C24 115.6(3) . . ?
O11 C52 O12 126.6(3) . . ?
O11 C52 C53 118.8(3) . . ?
O12 C52 C53 114.6(3) . . ?
C25 C24 C29 119.6(3) . . ?
C25 C24 C23 120.0(3) . . ?
C29 C24 C23 120.4(3) . . ?
C54 C53 C58 119.2(3) . . ?
C54 C53 C52 120.9(3) . . ?
C58 C53 C52 119.8(3) . . ?
C57 C58 C53 119.0(3) . . ?
C57 C58 H58 120.5 . . ?
C53 C58 H58 120.5 . . ?
O5 N62 O6 123.1(3) . . ?
O5 N62 C26 118.8(3) . . ?
O6 N62 C26 118.2(3) . . ?
O10 N5 O9 122.9(3) . . ?
O10 N5 C57 118.2(3) . . ?
O9 N5 C57 118.9(3) . . ?
C28 C29 C24 120.4(3) . . ?
C28 C29 H29 119.8 . . ?
C24 C29 H29 119.8 . . ?
C26 C25 C24 118.7(3) . . ?
C26 C25 H25 120.7 . . ?
C24 C25 H25 120.7 . . ?
C55 C54 C53 120.8(3) . . ?
C55 C54 H54 119.6 . . ?
C53 C54 H54 119.6 . . ?
C58 C57 C56 122.2(3) . . ?
C58 C57 N5 118.8(3) . . ?
C56 C57 N5 119.1(3) . . ?
C25 C26 C27 123.1(3) . . ?
C25 C26 N62 118.3(3) . . ?
C27 C26 N62 118.7(3) . . ?
C27 C28 C29 119.9(3) . . ?
C27 C28 C61 118.2(3) . . ?
C29 C28 C61 121.9(3) . . ?
N3 C30 C31 123.2(3) . . ?
N3 C30 H30 118.4 . . ?
C31 C30 H30 118.4 . . ?
C56 C55 C54 120.1(3) . . ?
C56 C55 C60 118.5(3) . . ?
C54 C55 C60 121.4(3) . . ?
C55 C56 C57 118.7(3) . . ?
C55 C56 H56 120.6 . . ?
C57 C56 H56 120.6 . . ?
O8 C60 O7 124.4(3) . . ?
O8 C60 C55 118.5(3) . . ?
O7 C60 C55 117.0(3) . . ?
C26 C27 C28 118.4(3) . . ?
C26 C27 H27 120.8 . . ?
C28 C27 H27 120.8 . . ?
N1 C5 C4 123.5(3) . . ?
N1 C5 H5 118.2 . . ?
C4 C5 H5 118.2 . . ?
N4 C51 C50 123.0(3) . . ?
N4 C51 H51 118.5 . . ?
C50 C51 H51 118.5 . . ?
C21 C14 C13 115.7(3) . . ?
C21 C14 C15 122.3(3) . . ?
C13 C14 C15 121.9(3) . . ?
N4 C41 C42 122.7(3) . . ?
N4 C41 H41 118.7 . . ?
C42 C41 H41 118.7 . . ?
C30 C31 C32 120.7(3) . . ?
C30 C31 H31 119.7 . . ?
C32 C31 H31 119.7 . . ?
O4 C61 O3 124.1(3) . . ?
O4 C61 C28 118.6(3) . . ?
O3 C61 C28 117.3(3) . . ?
C31 C32 C39 115.6(3) . . ?
C31 C32 C33 121.3(3) . . ?
C39 C32 C33 123.1(3) . . ?
C4 C3 C2 115.9(3) . . ?
C4 C3 C6 121.0(3) . . ?
C2 C3 C6 123.1(3) . . ?
C20 C15 C16 117.4(4) . . ?
C20 C15 C14 121.6(3) . . ?
C16 C15 C14 121.0(3) . . ?
C50 C43 C42 116.3(3) . . ?
C50 C43 C44 122.1(3) . . ?
C42 C43 C44 121.6(3) . . ?
C45 C44 C49 117.8(4) . . ?
C45 C44 C43 120.9(3) . . ?
C49 C44 C43 121.3(3) . . ?
C51 C50 C43 120.5(3) . . ?
C51 C50 H50 119.8 . . ?
C43 C50 H50 119.8 . . ?
N3 C40 C39 123.0(3) . . ?
N3 C40 H40 118.5 . . ?
C39 C40 H40 118.5 . . ?
C11 C6 C7 118.4(4) . . ?
C11 C6 C3 121.4(4) . . ?
C7 C6 C3 120.1(3) . . ?
N2 C22 C21 123.3(3) . . ?
N2 C22 H22 118.3 . . ?
C21 C22 H22 118.3 . . ?
C17 C16 C15 121.3(4) . . ?
C17 C16 H16 119.4 . . ?
C15 C16 H16 119.4 . . ?
N1 C1 C2 123.7(3) . . ?
N1 C1 H1 118.2 . . ?
C2 C1 H1 118.2 . . ?
C12 C13 C14 120.3(3) . . ?
C12 C13 H13 119.9 . . ?
C14 C13 H13 119.9 . . ?
C34 C33 C38 118.4(4) . . ?
C34 C33 C32 120.2(4) . . ?
C38 C33 C32 121.3(4) . . ?
C40 C39 C32 120.6(3) . . ?
C40 C39 H39 119.7 . . ?
C32 C39 H39 119.7 . . ?
N2 C12 C13 123.6(3) . . ?
N2 C12 H12 118.2 . . ?
C13 C12 H12 118.2 . . ?
C5 C4 C3 120.4(3) . . ?
C5 C4 H4 119.8 . . ?
C3 C4 H4 119.8 . . ?
C41 C42 C43 120.4(3) . . ?
C41 C42 H42 119.8 . . ?
C43 C42 H42 119.8 . . ?
C14 C21 C22 120.7(3) . . ?
C14 C21 H21 119.7 . . ?
C22 C21 H21 119.7 . . ?
C8 C7 C6 120.8(4) . . ?
C8 C7 H7 119.6 . . ?
C6 C7 H7 119.6 . . ?
C46 C45 C44 121.0(4) . . ?
C46 C45 H45 119.5 . . ?
C44 C45 H45 119.5 . . ?
C18 C17 C16 120.0(4) . . ?
C18 C17 H17 120.0 . . ?
C16 C17 H17 120.0 . . ?
C1 C2 C3 120.4(3) . . ?
C1 C2 H2 119.8 . . ?
C3 C2 H2 119.8 . . ?
C6 C11 C10 119.7(4) . . ?
C6 C11 H11 120.2 . . ?
C10 C11 H11 120.2 . . ?
C33 C38 C37 120.0(5) . . ?
C33 C38 H38 120.0 . . ?
C37 C38 H38 120.0 . . ?
C8 C9 C10 119.4(4) . . ?
C8 C9 H9 120.3 . . ?
C10 C9 H9 120.3 . . ?
C17 C18 C19 120.5(4) . . ?
C17 C18 H18 119.8 . . ?
C19 C18 H18 119.8 . . ?
C9 C10 C11 120.8(4) . . ?
C9 C10 H10 119.6 . . ?
C11 C10 H10 119.6 . . ?
C9 C8 C7 120.8(5) . . ?
C9 C8 H8 119.6 . . ?
C7 C8 H8 119.6 . . ?
C47 C46 C45 120.6(4) . . ?
C47 C46 H46 119.7 . . ?
C45 C46 H46 119.7 . . ?
C48 C49 C44 120.4(4) . . ?
C48 C49 H49 119.8 . . ?
C44 C49 H49 119.8 . . ?
C46 C47 C48 119.5(4) . . ?
C46 C47 H47 120.2 . . ?
C48 C47 H47 120.2 . . ?
C47 C48 C49 120.7(4) . . ?
C47 C48 H48 119.7 . . ?
C49 C48 H48 119.7 . . ?
C35 C34 C33 120.0(5) . . ?
C35 C34 H34 120.0 . . ?
C33 C34 H34 120.0 . . ?
C15 C20 C19 121.6(4) . . ?
C15 C20 H20 119.2 . . ?
C19 C20 H20 119.2 . . ?
C36 C37 C38 120.3(5) . . ?
C36 C37 H37 119.8 . . ?
C38 C37 H37 119.8 . . ?
C18 C19 C20 119.3(5) . . ?
C18 C19 H19 120.3 . . ?
C20 C19 H19 120.3 . . ?
C35 C36 C37 119.6(5) . . ?
C35 C36 H36 120.2 . . ?
C37 C36 H36 120.2 . . ?
C36 C35 C34 121.6(6) . . ?
C36 C35 H35 119.2 . . ?
C34 C35 H35 119.2 . . ?

loop_
_geom_bond_atom_site_label_1
_geom_bond_atom_site_label_2
_geom_bond_distance
_geom_bond_site_symmetry_2
_geom_bond_publ_flag
Cu1 O1 1.980(2) . ?
Cu1 N1 2.014(3) . ?
Cu1 N2 2.015(3) . ?
Cu1 O3 2.032(2) 1_565 ?
Cu1 O2 2.231(2) 3_666 ?
Cu2 O12 1.956(2) . ?
Cu2 O7 1.9943(19) 1_565 ?
Cu2 N3 2.021(3) . ?
Cu2 N4 2.029(3) . ?
Cu2 O11 2.271(2) 3_777 ?
O1 C23 1.268(3) . ?
O12 C52 1.272(3) . ?
O7 C60 1.272(4) . ?
O3 C61 1.270(4) . ?
O2 C23 1.234(3) . ?
O11 C52 1.232(4) . ?
O4 C61 1.242(4) . ?
N1 C5 1.331(4) . ?
N1 C1 1.335(4) . ?
O8 C60 1.238(4) . ?
N4 C51 1.337(4) . ?
N4 C41 1.344(4) . ?
N2 C22 1.321(4) . ?
N2 C12 1.336(4) . ?
N3 C30 1.335(4) . ?
N3 C40 1.346(4) . ?
O9 N5 1.213(4) . ?
O6 N62 1.213(4) . ?
C23 C24 1.508(4) . ?
C52 C53 1.508(4) . ?
C24 C25 1.389(4) . ?
C24 C29 1.400(4) . ?
C53 C54 1.392(4) . ?
C53 C58 1.393(4) . ?
C58 C57 1.382(4) . ?
C58 H58 0.9300 . ?
N62 O5 1.204(4) . ?
N62 C26 1.478(4) . ?
N5 O10 1.207(4) . ?
N5 C57 1.466(4) . ?
C29 C28 1.394(4) . ?
C29 H29 0.9300 . ?
C25 C26 1.376(4) . ?
C25 H25 0.9300 . ?
C54 C55 1.392(4) . ?
C54 H54 0.9300 . ?
C57 C56 1.386(4) . ?
C26 C27 1.380(4) . ?
C28 C27 1.390(4) . ?
C28 C61 1.509(4) . ?
C30 C31 1.372(5) . ?
C30 H30 0.9300 . ?
C55 C56 1.380(4) . ?
C55 C60 1.515(4) . ?
C56 H56 0.9300 . ?
C27 H27 0.9300 . ?
C5 C4 1.378(5) . ?
C5 H5 0.9300 . ?
C51 C50 1.372(5) . ?
C51 H51 0.9300 . ?
C14 C21 1.375(5) . ?
C14 C13 1.382(5) . ?
C14 C15 1.481(5) . ?
C41 C42 1.374(5) . ?
C41 H41 0.9300 . ?
C31 C32 1.391(5) . ?
C31 H31 0.9300 . ?
C32 C39 1.395(5) . ?
C32 C33 1.484(5) . ?
C3 C4 1.382(5) . ?
C3 C2 1.384(5) . ?
C3 C6 1.482(5) . ?
C15 C20 1.377(5) . ?
C15 C16 1.388(5) . ?
C43 C50 1.383(4) . ?
C43 C42 1.388(5) . ?
C43 C44 1.485(5) . ?
C44 C45 1.389(5) . ?
C44 C49 1.391(5) . ?
C50 H50 0.9300 . ?
C40 C39 1.371(5) . ?
C40 H40 0.9300 . ?
C6 C11 1.386(5) . ?
C6 C7 1.392(5) . ?
C22 C21 1.376(5) . ?
C22 H22 0.9300 . ?
C16 C17 1.379(5) . ?
C16 H16 0.9300 . ?
C1 C2 1.374(5) . ?
C1 H1 0.9300 . ?
C13 C12 1.366(5) . ?
C13 H13 0.9300 . ?
C33 C34 1.383(6) . ?
C33 C38 1.389(5) . ?
C39 H39 0.9300 . ?
C12 H12 0.9300 . ?
C4 H4 0.9300 . ?
C42 H42 0.9300 . ?
C21 H21 0.9300 . ?
C7 C8 1.377(5) . ?
C7 H7 0.9300 . ?
C45 C46 1.380(5) . ?
C45 H45 0.9300 . ?
C17 C18 1.358(6) . ?
C17 H17 0.9300 . ?
C2 H2 0.9300 . ?
C11 C10 1.403(6) . ?
C11 H11 0.9300 . ?
C38 C37 1.389(6) . ?
C38 H38 0.9300 . ?
C9 C8 1.368(7) . ?
C9 C10 1.369(7) . ?
C9 H9 0.9300 . ?
C18 C19 1.371(6) . ?
C18 H18 0.9300 . ?
C10 H10 0.9300 . ?
C8 H8 0.9300 . ?
C46 C47 1.364(6) . ?
C46 H46 0.9300 . ?
C49 C48 1.386(6) . ?
C49 H49 0.9300 . ?
C47 C48 1.370(6) . ?
C47 H47 0.9300 . ?
C48 H48 0.9300 . ?
C34 C35 1.378(6) . ?
C34 H34 0.9300 . ?
C20 C19 1.385(6) . ?
C20 H20 0.9300 . ?
C37 C36 1.368(8) . ?
C37 H37 0.9300 . ?
C19 H19 0.9300 . ?
C36 C35 1.344(8) . ?
C36 H36 0.9300 . ?
C35 H35 0.9300 . ?
